data_1504837
loop_
_publ_author_name
'Bouit, Pierre-Antoine'
'Di Piazza, Emmanuel'
'Rigaut, St\'ephane'
'Le Guennic, Boris'
'Aronica, Christophe'
'Toupet, Lo\"ic'
'Andraud, Chantal'
'Maury, Olivier'

_publ_section_title
;
 Stable near-infrared anionic polymethine dyes: structure, photophysical,
 and redox properties.
;
_journal_issue 19
_journal_name_full 'Organic letters'
_journal_page_first 4159
_journal_page_last 4162
_journal_paper_doi 10.1021/ol801416n
_journal_volume 10
_journal_year 2008
_chemical_formula_moiety 'C40 H44 Cl1 N6 Na1 O5'
_chemical_formula_sum 'C40 H44 Cl N6 Na O5'
_chemical_formula_weight 747.26
_space_group_IT_number 2
_symmetry_cell_setting triclinic
_symmetry_space_group_name_Hall '-P 1'
_symmetry_space_group_name_H-M 'P -1'
_atom_sites_solution_hydrogens geom
_atom_sites_solution_primary direct
_audit_creation_date 08-01-14
_audit_creation_method CRYSTALS_ver_12.84
_cell_angle_alpha 104.097(5)
_cell_angle_beta 106.481(5)
_cell_angle_gamma 98.750(5)
_cell_formula_units_Z 2
_cell_length_a 10.986(5)
_cell_length_b 12.668(5)
_cell_length_c 14.858(5)
_cell_measurement_reflns_used 0
_cell_measurement_temperature 293
_cell_measurement_theta_max 0
_cell_measurement_theta_min 0
_cell_volume 1867.9(13)
_computing_cell_refinement 'USER DEFINED CELL REFINEMENT'
_computing_data_collection 'USER DEFINED DATA COLLECTION'
_computing_data_reduction 'USER DEFINED DATA REDUCTION'
_computing_molecular_graphics 'CAMERON (Watkin et al., 1996)'
_computing_publication_material 'CRYSTALS (Betteridge et al., 2003)'
_computing_structure_refinement 'CRYSTALS (Betteridge et al., 2003)'
_computing_structure_solution 'SHELXS 86 (Sheldrick, 1986)'
_diffrn_ambient_temperature 293
_diffrn_measured_fraction_theta_full 0.995
_diffrn_measured_fraction_theta_max 0.988
_diffrn_measurement_device_type Unknown
_diffrn_measurement_method \w/2\q
_diffrn_radiation_monochromator graphite
_diffrn_radiation_type 'Mo K\a'
_diffrn_radiation_wavelength 0.71069
_diffrn_reflns_av_R_equivalents 0.061
_diffrn_reflns_limit_h_max 12
_diffrn_reflns_limit_h_min -12
_diffrn_reflns_limit_k_max 14
_diffrn_reflns_limit_k_min -14
_diffrn_reflns_limit_l_max 17
_diffrn_reflns_limit_l_min -16
_diffrn_reflns_number 11862
_diffrn_reflns_theta_full 23.894
_diffrn_reflns_theta_max 24.890
_diffrn_reflns_theta_min 1.499
_diffrn_standards_number 0
_exptl_absorpt_coefficient_mu 0.164
_exptl_absorpt_correction_T_max 1.0000
_exptl_absorpt_correction_T_min 1.0000
_exptl_absorpt_correction_type none
_exptl_crystal_colour GREEN
_exptl_crystal_density_diffrn 1.267
_exptl_crystal_description PLATE
_exptl_crystal_F_000 749
_exptl_crystal_size_max 0.1
_exptl_crystal_size_mid 0.1
_exptl_crystal_size_min 0.1
_refine_diff_density_max 0.50
_refine_diff_density_min -0.42
_refine_ls_extinction_method None
_refine_ls_goodness_of_fit_ref 1.1432
_refine_ls_hydrogen_treatment noref
_refine_ls_matrix_type full
_refine_ls_number_parameters 460
_refine_ls_number_reflns 3887
_refine_ls_number_restraints 0
_refine_ls_R_factor_all 0.1354
_refine_ls_R_factor_gt 0.0862
_refine_ls_shift/su_max 0.000239
_refine_ls_structure_factor_coef F
_refine_ls_weighting_details
;
 Method, part 1, Chebychev polynomial, (Watkin, 1994, Prince, 1982) 
 [weight] = 1.0/[A~0~*T~0~(x)+A~1~*T~1~(x) ... +A~n-1~]*T~n-1~(x)] 
 where A~i~ are the Chebychev coefficients listed below and x= Fcalc/Fmax 
 Method = Robust Weighting (Prince, 1982) 
 W = [weight] * [1-(deltaF/6*sigmaF)^2^]^2^ 
 A~i~ are: 
 1.62 1.93 1.06 
;
_refine_ls_weighting_scheme calc
_refine_ls_wR_factor_all 0.1025
_refine_ls_wR_factor_gt 0.0774
_refine_ls_wR_factor_ref 0.0774
_reflns_limit_h_max 12
_reflns_limit_h_min -12
_reflns_limit_k_max 14
_reflns_limit_k_min -14
_reflns_limit_l_max 17
_reflns_limit_l_min 0
_reflns_number_gt 3887
_reflns_number_total 6410
_reflns_threshold_expression I>1.0\s(I)
_oxford_diffrn_Wilson_B_factor 0.00
_oxford_diffrn_Wilson_scale 0.00
_oxford_refine_ls_scale 0.3149(12)
_oxford_structure_analysis_title 'import in P -1'
_cod_data_source_file ol801416n_si_002.cif
_cod_data_source_block 2.[Na]
_cod_depositor_comments
;
The following automatic conversions were performed:

'_symmetry_cell_setting' value 'Triclinic' changed to 'triclinic'
according to /home/saulius/struct/CIF-dictionaries/cif_core.dic
dictionary named 'cif_core.dic' version 2.4.1 from 2010-06-29.

Automatic conversion script
Id: cif_fix_values 1715 2011-07-08 13:25:40Z adriana 
;
_cod_original_sg_symbol_H-M 'P -1 '
_cod_original_formula_sum 'C40 H44 Cl1 N6 Na1 O5'
_cod_database_code 1504837

loop_
_symmetry_equiv_pos_as_xyz
x,y,z
-x,-y,-z

loop_
_atom_site_label
_atom_site_type_symbol
_atom_site_fract_x
_atom_site_fract_y
_atom_site_fract_z
_atom_site_U_iso_or_equiv
_atom_site_occupancy
_atom_site_adp_type
Cl1 Cl -0.06341(10) 0.47780(8) 0.69131(6) 0.0623 1.0000 Uani
Na1 Na -0.10721(18) -0.01034(14) -0.11501(12) 0.0717 1.0000 Uani
O2 O -0.3809(3) 0.2835(2) 0.20836(18) 0.0612 1.0000 Uani
O1 O 0.3355(2) 0.5958(2) 1.21159(16) 0.0551 1.0000 Uani
O3 O 0.0965(3) 0.1196(2) 0.0079(2) 0.0680 1.0000 Uani
C15 C 0.2478(3) 0.6514(3) 1.1744(3) 0.0499 1.0000 Uani
C14 C 0.3399(4) 0.5018(3) 1.1307(2) 0.0528 1.0000 Uani
C13 C 0.2410(4) 0.5113(3) 1.0391(3) 0.0502 1.0000 Uani
C16 C 0.1901(3) 0.6036(3) 1.0709(2) 0.0510 1.0000 Uani
C2 C 0.0175(4) 0.3160(3) 0.5833(3) 0.0568 1.0000 Uani
C35 C -0.1972(4) 0.2219(3) 0.2210(3) 0.0559 1.0000 Uani
C33 C -0.3083(4) 0.3150(3) 0.3158(3) 0.0580 1.0000 Uani
C31 C -0.0859(4) 0.2744(3) 0.4014(3) 0.0574 1.0000 Uani
C1 C 0.0286(4) 0.3770(3) 0.6787(3) 0.0537 1.0000 Uani
C6 C 0.1113(3) 0.3667(3) 0.7657(2) 0.0502 1.0000 Uani
C20 C 0.2320(4) 0.7421(3) 1.2391(3) 0.0536 1.0000 Uani
C34 C -0.3178(4) 0.2274(3) 0.1572(3) 0.0562 1.0000 Uani
C32 C -0.1850(4) 0.2715(3) 0.3194(3) 0.0534 1.0000 Uani
C19 C 0.0986(4) 0.6475(3) 1.0115(3) 0.0534 1.0000 Uani
C30 C -0.0748(4) 0.3230(3) 0.5000(3) 0.0550 1.0000 Uani
C5 C 0.1825(4) 0.2728(3) 0.7564(3) 0.0558 1.0000 Uani
C11 C 0.1328(4) 0.4400(3) 0.8585(3) 0.0524 1.0000 Uani
C12 C 0.2165(4) 0.4354(3) 0.9468(3) 0.0551 1.0000 Uani
N2 N 0.0759(4) 0.8673(3) 1.1959(3) 0.0755 1.0000 Uani
N3 N 0.3612(4) 0.8039(3) 1.4247(3) 0.0704 1.0000 Uani
C18 C 0.3033(4) 0.3952(3) 1.1557(3) 0.0617 1.0000 Uani
C38 C -0.1021(4) 0.1694(4) 0.1948(3) 0.0586 1.0000 Uani
C22 C 0.3044(4) 0.7739(3) 1.3421(3) 0.0554 1.0000 Uani
C21 C 0.1440(4) 0.8088(3) 1.2122(3) 0.0600 1.0000 Uani
N6 N -0.2687(4) 0.0706(3) -0.0539(3) 0.0782 1.0000 Uani
C40 C -0.3181(4) 0.1224(4) -0.0052(3) 0.0645 1.0000 Uani
N4 N -0.0234(4) 0.1258(4) 0.1777(3) 0.0764 1.0000 Uani
C39 C -0.3774(4) 0.1854(4) 0.0560(3) 0.0628 1.0000 Uani
C17 C 0.4777(4) 0.5256(4) 1.1276(3) 0.0610 1.0000 Uani
C37 C -0.3969(4) 0.2492(4) 0.3561(3) 0.0692 1.0000 Uani
C7 C 0.2409(4) 0.1118(4) 0.6494(3) 0.0661 1.0000 Uani
N1 N 0.0247(4) 0.6857(3) 0.9652(2) 0.0672 1.0000 Uani
C4 C 0.1473(5) 0.1929(4) 0.6564(3) 0.0774 1.0000 Uani
C36 C -0.2845(4) 0.4404(3) 0.3542(3) 0.0640 1.0000 Uani
C52 C -0.5245(6) 0.3998(5) 0.5218(4) 0.0872 1.0000 Uani
C3 C 0.1145(5) 0.2436(4) 0.5756(3) 0.0699 1.0000 Uani
C41 C -0.5030(5) 0.1975(4) 0.0120(3) 0.0843 1.0000 Uani
C53 C -0.4123(6) 0.4758(5) 0.5739(3) 0.0806 1.0000 Uani
N5 N -0.6095(5) 0.2073(5) -0.0231(3) 0.1215 1.0000 Uani
C51 C -0.6207(6) 0.4198(5) 0.4448(4) 0.0905 1.0000 Uani
C10 C 0.2266(7) 0.0423(5) 0.7180(5) 0.1056 1.0000 Uani
C8 C 0.3799(6) 0.1693(5) 0.6804(6) 0.1242 1.0000 Uani
C9 C 0.1944(8) 0.0278(7) 0.5454(4) 0.1364 1.0000 Uani
C50 C -0.7325(12) 0.3392(10) 0.3925(9) 0.0886 0.5000 Uani
O5 O 0.4256(7) 0.0539(5) 0.4052(5) 0.1709 1.0000 Uani
O4 O -0.2868(11) -0.1218(7) -0.2584(9) 0.3119 1.0000 Uani
H311 H -0.0182 0.2406 0.3909 0.0706 1.0000 Uiso
H301 H -0.1379 0.3646 0.5094 0.0681 1.0000 Uiso
H51 H 0.1677 0.2313 0.8001 0.0677 1.0000 Uiso
H52 H 0.2751 0.3071 0.7779 0.0672 1.0000 Uiso
H111 H 0.0904 0.4975 0.8610 0.0639 1.0000 Uiso
H121 H 0.2601 0.3783 0.9447 0.0651 1.0000 Uiso
H181 H 0.3154 0.3326 1.1100 0.0931 1.0000 Uiso
H182 H 0.3585 0.4010 1.2205 0.0932 1.0000 Uiso
H183 H 0.2114 0.3773 1.1501 0.0930 1.0000 Uiso
H171 H 0.4851 0.4704 1.0744 0.0918 1.0000 Uiso
H172 H 0.5377 0.5222 1.1860 0.0916 1.0000 Uiso
H173 H 0.5031 0.5992 1.1198 0.0913 1.0000 Uiso
H371 H -0.3605 0.2670 0.4256 0.1099 1.0000 Uiso
H372 H -0.4817 0.2646 0.3407 0.1098 1.0000 Uiso
H373 H -0.4078 0.1714 0.3268 0.1098 1.0000 Uiso
H41 H 0.0602 0.1434 0.6456 0.0975 1.0000 Uiso
H361 H -0.2302 0.4694 0.4228 0.0987 1.0000 Uiso
H362 H -0.3667 0.4621 0.3483 0.0990 1.0000 Uiso
H363 H -0.2398 0.4779 0.3192 0.0987 1.0000 Uiso
H521 H -0.5414 0.3315 0.5355 0.1159 1.0000 Uiso
H31 H 0.1967 0.2931 0.5850 0.0886 1.0000 Uiso
H32 H 0.0877 0.1876 0.5128 0.0879 1.0000 Uiso
H531 H -0.3530 0.4599 0.6237 0.1049 1.0000 Uiso
H101 H 0.2716 -0.0163 0.7085 0.1768 1.0000 Uiso
H102 H 0.2656 0.0911 0.7857 0.1770 1.0000 Uiso
H103 H 0.1349 0.0111 0.7039 0.1770 1.0000 Uiso
H81 H 0.4346 0.1172 0.6788 0.1857 1.0000 Uiso
H82 H 0.4047 0.2175 0.7468 0.1863 1.0000 Uiso
H83 H 0.3941 0.2135 0.6398 0.1860 1.0000 Uiso
H91 H 0.2334 -0.0354 0.5449 0.2019 1.0000 Uiso
H92 H 0.1015 0.0024 0.5238 0.2023 1.0000 Uiso
H93 H 0.2183 0.0663 0.5019 0.2020 1.0000 Uiso
H501 H -0.7764 0.3575 0.3352 0.1482 0.5000 Uiso
H502 H -0.7871 0.3357 0.4316 0.1477 0.5000 Uiso
H503 H -0.7125 0.2682 0.3729 0.1479 0.5000 Uiso
H1 H 0.3971 -0.0153 0.3972 0.2365 1.0000 Uiso
H532 H 0.4793 0.1133 0.4441 0.2363 1.0000 Uiso
H4 H 0.0921 0.1854 0.0275 0.1070 1.0000 Uiso
H12 H 0.1652 0.1193 -0.0060 0.1074 1.0000 Uiso
H533 H -0.2828 -0.0723 -0.1892 0.3720 1.0000 Uiso
H534 H -0.3011 -0.1925 -0.2694 0.3722 1.0000 Uiso

loop_
_atom_site_aniso_label
_atom_site_aniso_U_11
_atom_site_aniso_U_22
_atom_site_aniso_U_33
_atom_site_aniso_U_23
_atom_site_aniso_U_13
_atom_site_aniso_U_12
Cl1 0.0779(7) 0.0697(6) 0.0475(5) 0.0189(4) 0.0218(5) 0.0379(5)
Na1 0.0913(12) 0.0739(10) 0.0728(10) 0.0316(8) 0.0411(9) 0.0436(9)
O2 0.0686(17) 0.0744(18) 0.0456(13) 0.0169(12) 0.0186(12) 0.0342(14)
O1 0.0686(16) 0.0568(15) 0.0416(13) 0.0136(11) 0.0168(12) 0.0256(13)
O3 0.088(2) 0.0638(16) 0.0633(16) 0.0232(13) 0.0316(15) 0.0304(15)
C15 0.053(2) 0.047(2) 0.050(2) 0.0165(16) 0.0170(17) 0.0100(17)
C14 0.061(2) 0.054(2) 0.0400(17) 0.0101(15) 0.0104(16) 0.0208(18)
C13 0.052(2) 0.052(2) 0.0461(18) 0.0162(16) 0.0152(16) 0.0133(17)
C16 0.056(2) 0.057(2) 0.0447(19) 0.0184(16) 0.0184(16) 0.0196(18)
C2 0.063(2) 0.056(2) 0.052(2) 0.0145(17) 0.0184(18) 0.0202(18)
C35 0.069(2) 0.058(2) 0.050(2) 0.0199(17) 0.0259(18) 0.0230(19)
C33 0.075(3) 0.071(2) 0.0390(18) 0.0201(17) 0.0244(18) 0.035(2)
C31 0.068(2) 0.062(2) 0.050(2) 0.0210(17) 0.0210(18) 0.0270(19)
C1 0.054(2) 0.050(2) 0.057(2) 0.0148(17) 0.0190(17) 0.0149(17)
C6 0.054(2) 0.053(2) 0.0456(19) 0.0181(16) 0.0152(16) 0.0154(17)
C20 0.064(2) 0.056(2) 0.050(2) 0.0181(17) 0.0263(18) 0.0220(18)
C34 0.070(2) 0.060(2) 0.052(2) 0.0223(17) 0.0281(18) 0.0296(19)
C32 0.065(2) 0.058(2) 0.046(2) 0.0198(16) 0.0220(18) 0.0243(18)
C19 0.058(2) 0.057(2) 0.0457(19) 0.0164(17) 0.0149(18) 0.0182(19)
C30 0.065(2) 0.063(2) 0.044(2) 0.0213(17) 0.0178(17) 0.0249(19)
C5 0.058(2) 0.063(2) 0.048(2) 0.0153(17) 0.0154(17) 0.0240(18)
C11 0.053(2) 0.054(2) 0.052(2) 0.0144(17) 0.0196(17) 0.0160(17)
C12 0.063(2) 0.059(2) 0.0423(19) 0.0126(16) 0.0147(17) 0.0214(19)
N2 0.103(3) 0.079(2) 0.070(2) 0.0341(19) 0.042(2) 0.051(2)
N3 0.087(3) 0.068(2) 0.058(2) 0.0136(17) 0.025(2) 0.0287(19)
C18 0.074(3) 0.062(2) 0.051(2) 0.0183(18) 0.0170(19) 0.028(2)
C38 0.076(3) 0.073(2) 0.0470(19) 0.0267(18) 0.0306(19) 0.041(2)
C22 0.065(2) 0.055(2) 0.050(2) 0.0149(18) 0.0232(19) 0.0216(18)
C21 0.079(3) 0.057(2) 0.051(2) 0.0199(18) 0.027(2) 0.019(2)
N6 0.092(3) 0.089(3) 0.061(2) 0.0184(19) 0.032(2) 0.038(2)
C40 0.073(3) 0.079(3) 0.044(2) 0.0171(19) 0.0183(19) 0.033(2)
N4 0.095(3) 0.098(3) 0.061(2) 0.040(2) 0.036(2) 0.049(2)
C39 0.078(3) 0.073(3) 0.044(2) 0.0183(18) 0.0209(19) 0.036(2)
C17 0.059(2) 0.075(3) 0.050(2) 0.0160(18) 0.0164(18) 0.026(2)
C37 0.079(3) 0.075(3) 0.067(2) 0.027(2) 0.033(2) 0.030(2)
C7 0.078(3) 0.074(3) 0.047(2) 0.0138(18) 0.0168(19) 0.038(2)
N1 0.074(2) 0.071(2) 0.0499(18) 0.0131(16) 0.0111(17) 0.0233(19)
C4 0.102(3) 0.091(3) 0.050(2) 0.023(2) 0.023(2) 0.060(3)
C36 0.080(3) 0.063(2) 0.055(2) 0.0163(19) 0.024(2) 0.035(2)
C52 0.115(4) 0.107(4) 0.072(3) 0.042(3) 0.049(3) 0.061(4)
C3 0.084(3) 0.083(3) 0.052(2) 0.019(2) 0.025(2) 0.044(2)
C41 0.105(4) 0.102(4) 0.044(2) 0.007(2) 0.014(2) 0.063(3)
C53 0.104(4) 0.095(4) 0.062(3) 0.026(3) 0.034(3) 0.061(3)
N5 0.119(4) 0.154(5) 0.066(3) -0.012(3) 0.003(3) 0.086(4)
C51 0.109(4) 0.115(5) 0.078(3) 0.033(3) 0.057(3) 0.058(4)
C10 0.143(5) 0.077(3) 0.140(5) 0.046(3) 0.085(4) 0.060(4)
C8 0.077(4) 0.080(4) 0.208(8) 0.008(4) 0.065(4) 0.023(3)
C9 0.176(7) 0.164(6) 0.065(3) 0.004(3) 0.016(3) 0.127(6)
C50 0.106(8) 0.090(7) 0.101(7) 0.054(6) 0.054(7) 0.040(7)
O5 0.196(6) 0.143(5) 0.142(4) 0.048(4) 0.028(4) -0.003(4)
O4 0.272(10) 0.149(7) 0.331(13) 0.035(7) -0.122(10) 0.014(7)

loop_
_atom_type_symbol
_atom_type_scat_dispersion_real
_atom_type_scat_dispersion_imag
_atom_type_scat_Cromer_Mann_a1
_atom_type_scat_Cromer_Mann_b1
_atom_type_scat_Cromer_Mann_a2
_atom_type_scat_Cromer_Mann_b2
_atom_type_scat_Cromer_Mann_a3
_atom_type_scat_Cromer_Mann_b3
_atom_type_scat_Cromer_Mann_a4
_atom_type_scat_Cromer_Mann_b4
_atom_type_scat_Cromer_Mann_c
_atom_type_scat_source
C 0.0033 0.0016 2.3100 20.8439 1.0200 10.2075 1.5886 0.5687 0.8650 51.6512 0.2156 'International Tables Vol C 4.2.6.8 and 6.1.1.4'
H 0.0000 0.0000 0.4930 10.5109 0.3229 26.1257 0.1402 3.1424 0.0408 57.7998 0.0030 'International Tables Vol C 4.2.6.8 and 6.1.1.4'
N 0.0061 0.0033 12.2126 0.0057 3.1322 9.8933 2.0125 28.9975 1.1663 0.5826 -11.5290 'International Tables Vol C 4.2.6.8 and 6.1.1.4'
O 0.0106 0.0060 3.0485 13.2771 2.2868 5.7011 1.5463 0.3239 0.8670 32.9089 0.2508 'International Tables Vol C 4.2.6.8 and 6.1.1.4'
Na 0.0362 0.0249 4.7626 3.2850 3.1736 8.8422 1.2674 0.3136 1.1128 129.4240 0.6760 'International Tables Vol C 4.2.6.8 and 6.1.1.4'
Cl 0.1484 0.1585 11.4604 0.0104 7.1964 1.1662 6.2556 18.5194 1.6455 47.7784 -9.5574 'International Tables Vol C 4.2.6.8 and 6.1.1.4'

loop_
_geom_angle_atom_site_label_1
_geom_angle_site_symmetry_1
_geom_angle_atom_site_label_2
_geom_angle_atom_site_label_3
_geom_angle_site_symmetry_3
_geom_angle
_geom_angle_publ_flag
O3 2_555 Na1 N4 2_555 83.11(12) yes
O3 2_555 Na1 N2 2_566 166.96(15) yes
N4 2_555 Na1 N2 2_566 97.78(13) yes
O3 2_555 Na1 O3 . 87.63(12) yes
N4 2_555 Na1 O3 . 88.89(13) yes
N2 2_566 Na1 O3 . 79.40(13) yes
O3 2_555 Na1 N6 . 88.96(13) yes
N4 2_555 Na1 N6 . 168.22(16) yes
N2 2_566 Na1 N6 . 91.92(14) yes
O3 . Na1 N6 . 99.51(13) yes
O3 2_555 Na1 O4 . 103.1(3) yes
N4 2_555 Na1 O4 . 86.5(3) yes
N2 2_566 Na1 O4 . 90.0(3) yes
O3 . Na1 O4 . 167.7(4) yes
N6 . Na1 O4 . 86.8(4) yes
O3 2_555 Na1 H533 . 95.9 no
N4 2_555 Na1 H533 . 109.3 no
N2 2_566 Na1 H533 . 96.1 no
O3 . Na1 H533 . 161.7 no
N6 . Na1 H533 . 62.7 no
O4 . Na1 H533 . 24.8 no
C33 . O2 C34 . 110.6(3) yes
C15 . O1 C14 . 109.6(2) yes
Na1 2_555 O3 Na1 . 92.37(12) yes
Na1 2_555 O3 H4 . 118.9 no
Na1 . O3 H4 . 115.3 no
Na1 2_555 O3 H12 . 104.2 no
Na1 . O3 H12 . 117.0 no
H4 . O3 H12 . 108.4 no
O1 . C15 C16 . 110.7(3) yes
O1 . C15 C20 . 117.6(3) yes
C16 . C15 C20 . 131.8(3) yes
O1 . C14 C13 . 103.6(3) yes
O1 . C14 C18 . 106.7(3) yes
C13 . C14 C18 . 114.2(3) yes
O1 . C14 C17 . 106.3(3) yes
C13 . C14 C17 . 111.7(3) yes
C18 . C14 C17 . 113.4(3) yes
C14 . C13 C16 . 106.5(3) yes
C14 . C13 C12 . 120.7(3) yes
C16 . C13 C12 . 132.8(3) yes
C15 . C16 C13 . 109.6(3) yes
C15 . C16 C19 . 123.3(3) yes
C13 . C16 C19 . 127.1(3) yes
C1 . C2 C30 . 122.2(3) yes
C1 . C2 C3 . 116.2(3) yes
C30 . C2 C3 . 121.6(3) yes
C34 . C35 C32 . 110.3(3) yes
C34 . C35 C38 . 127.4(3) yes
C32 . C35 C38 . 122.2(3) yes
O2 . C33 C32 . 103.0(3) yes
O2 . C33 C37 . 104.8(3) yes
C32 . C33 C37 . 111.6(3) yes
O2 . C33 C36 . 106.1(3) yes
C32 . C33 C36 . 114.7(3) yes
C37 . C33 C36 . 115.1(3) yes
C32 . C31 C30 . 126.4(3) yes
C32 . C31 H311 . 117.1 no
C30 . C31 H311 . 116.5 no
Cl1 . C1 C2 . 117.9(3) yes
Cl1 . C1 C6 . 116.9(3) yes
C2 . C1 C6 . 125.1(3) yes
C1 . C6 C5 . 117.6(3) yes
C1 . C6 C11 . 122.9(3) yes
C5 . C6 C11 . 119.5(3) yes
C15 . C20 C22 . 120.6(3) yes
C15 . C20 C21 . 124.6(3) yes
C22 . C20 C21 . 114.8(3) yes
C35 . C34 O2 . 110.2(3) yes
C35 . C34 C39 . 132.2(3) yes
O2 . C34 C39 . 117.6(3) yes
C33 . C32 C35 . 105.7(3) yes
C33 . C32 C31 . 127.6(3) yes
C35 . C32 C31 . 126.6(3) yes
C16 . C19 N1 . 178.2(4) yes
C31 . C30 C2 . 126.8(3) yes
C31 . C30 H301 . 115.4 no
C2 . C30 H301 . 117.8 no
C6 . C5 C4 . 116.5(3) yes
C6 . C5 H51 . 108.5 no
C4 . C5 H51 . 108.5 no
C6 . C5 H52 . 107.5 no
C4 . C5 H52 . 107.2 no
H51 . C5 H52 . 108.5 no
C6 . C11 C12 . 125.3(3) yes
C6 . C11 H111 . 117.0 no
C12 . C11 H111 . 117.7 no
C13 . C12 C11 . 125.0(3) yes
C13 . C12 H121 . 116.9 no
C11 . C12 H121 . 118.1 no
Na1 2_566 N2 C21 . 125.7(3) yes
C14 . C18 H181 . 110.0 no
C14 . C18 H182 . 110.1 no
H181 . C18 H182 . 107.7 no
C14 . C18 H183 . 111.8 no
H181 . C18 H183 . 106.1 no
H182 . C18 H183 . 110.8 no
C35 . C38 N4 . 176.8(4) yes
C20 . C22 N3 . 177.0(4) yes
C20 . C21 N2 . 176.0(4) yes
Na1 . N6 C40 . 163.3(4) yes
N6 . C40 C39 . 179.0(4) yes
Na1 2_555 N4 C38 . 169.0(4) yes
C40 . C39 C34 . 121.7(4) yes
C40 . C39 C41 . 118.1(3) yes
C34 . C39 C41 . 120.0(3) yes
C14 . C17 H171 . 110.2 no
C14 . C17 H172 . 110.4 no
H171 . C17 H172 . 107.2 no
C14 . C17 H173 . 112.0 no
H171 . C17 H173 . 108.4 no
H172 . C17 H173 . 108.6 no
C33 . C37 H371 . 111.0 no
C33 . C37 H372 . 111.6 no
H371 . C37 H372 . 108.1 no
C33 . C37 H373 . 109.0 no
H371 . C37 H373 . 109.5 no
H372 . C37 H373 . 107.6 no
C4 . C7 C10 . 106.6(4) yes
C4 . C7 C8 . 114.1(4) yes
C10 . C7 C8 . 107.9(5) yes
C4 . C7 C9 . 110.4(4) yes
C10 . C7 C9 . 105.8(5) yes
C8 . C7 C9 . 111.6(5) yes
C7 . C4 C5 . 113.3(3) yes
C7 . C4 C3 . 115.8(4) yes
C5 . C4 C3 . 114.5(4) yes
C7 . C4 H41 . 105.1 no
C5 . C4 H41 . 104.3 no
C3 . C4 H41 . 101.9 no
C33 . C36 H361 . 111.9 no
C33 . C36 H362 . 110.3 no
H361 . C36 H362 . 107.7 no
C33 . C36 H363 . 112.0 no
H361 . C36 H363 . 106.1 no
H362 . C36 H363 . 108.6 no
C53 . C52 C51 . 121.3(5) yes
C53 . C52 H521 . 120.1 no
C51 . C52 H521 . 118.6 no
C2 . C3 C4 . 113.3(3) yes
C2 . C3 H31 . 107.0 no
C4 . C3 H31 . 103.6 no
C2 . C3 H32 . 112.8 no
C4 . C3 H32 . 110.8 no
H31 . C3 H32 . 108.7 no
C39 . C41 N5 . 178.5(6) yes
C51 2_466 C53 C52 . 122.8(5) yes
C51 2_466 C53 H531 . 118.6 no
C52 . C53 H531 . 118.6 no
C53 2_466 C51 C52 . 115.9(6) yes
C53 2_466 C51 C50 . 124.9(6) yes
C52 . C51 C50 . 119.2(7) yes
C7 . C10 H101 . 109.4 no
C7 . C10 H102 . 108.4 no
H101 . C10 H102 . 109.3 no
C7 . C10 H103 . 109.1 no
H101 . C10 H103 . 110.4 no
H102 . C10 H103 . 110.2 no
C7 . C8 H81 . 111.7 no
C7 . C8 H82 . 108.0 no
H81 . C8 H82 . 108.7 no
C7 . C8 H83 . 111.2 no
H81 . C8 H83 . 108.5 no
H82 . C8 H83 . 108.6 no
C7 . C9 H91 . 111.2 no
C7 . C9 H92 . 108.7 no
H91 . C9 H92 . 109.5 no
C7 . C9 H93 . 108.1 no
H91 . C9 H93 . 110.0 no
H92 . C9 H93 . 109.2 no
C51 . C50 H501 . 108.7 no
C51 . C50 H502 . 109.8 no
H501 . C50 H502 . 109.7 no
C51 . C50 H503 . 110.1 no
H501 . C50 H503 . 109.0 no
H502 . C50 H503 . 109.5 no
H1 . O5 H532 . 144.3 no
Na1 . O4 H533 . 47.9 no
Na1 . O4 H534 . 116.6 no
H533 . O4 H534 . 117.9 no
Na1 . H533 O4 . 107.3 no

loop_
_geom_bond_atom_site_label_1
_geom_bond_atom_site_label_2
_geom_bond_site_symmetry_2
_geom_bond_distance
_geom_bond_publ_flag
Cl1 C1 . 1.753(4) yes
Na1 O3 2_555 2.340(3) yes
Na1 N4 2_555 2.408(4) yes
Na1 N2 2_566 2.439(4) yes
Na1 O3 . 2.480(4) yes
Na1 N6 . 2.457(4) yes
Na1 O4 . 2.393(8) yes
Na1 H533 . 1.861 no
O2 C33 . 1.488(4) yes
O2 C34 . 1.323(4) yes
O1 C15 . 1.351(4) yes
O1 C14 . 1.489(4) yes
O3 H4 . 0.827 no
O3 H12 . 0.837 no
C15 C16 . 1.417(5) yes
C15 C20 . 1.375(5) yes
C14 C13 . 1.525(5) yes
C14 C18 . 1.514(6) yes
C14 C17 . 1.514(6) yes
C13 C16 . 1.409(5) yes
C13 C12 . 1.395(5) yes
C16 C19 . 1.416(5) yes
C2 C1 . 1.399(5) yes
C2 C30 . 1.393(5) yes
C2 C3 . 1.518(5) yes
C35 C34 . 1.417(6) yes
C35 C32 . 1.402(5) yes
C35 C38 . 1.414(5) yes
C33 C32 . 1.530(5) yes
C33 C37 . 1.526(6) yes
C33 C36 . 1.505(6) yes
C31 C32 . 1.373(5) yes
C31 C30 . 1.406(5) yes
C31 H311 . 0.944 no
C1 C6 . 1.402(5) yes
C6 C5 . 1.520(5) yes
C6 C11 . 1.395(5) yes
C20 C22 . 1.432(6) yes
C20 C21 . 1.414(6) yes
C34 C39 . 1.384(5) yes
C19 N1 . 1.154(5) yes
C30 H301 . 0.953 no
C5 C4 . 1.485(6) yes
C5 H51 . 0.961 no
C5 H52 . 0.969 no
C11 C12 . 1.392(5) yes
C11 H111 . 0.922 no
C12 H121 . 0.926 no
N2 C21 . 1.149(5) yes
N3 C22 . 1.142(5) yes
C18 H181 . 0.964 no
C18 H182 . 0.960 no
C18 H183 . 0.975 no
C38 N4 . 1.149(5) yes
N6 C40 . 1.161(5) yes
C40 C39 . 1.425(6) yes
C39 C41 . 1.399(6) yes
C17 H171 . 0.951 no
C17 H172 . 0.943 no
C17 H173 . 0.977 no
C37 H371 . 0.949 no
C37 H372 . 0.956 no
C37 H373 . 0.948 no
C7 C4 . 1.566(5) yes
C7 C10 . 1.526(7) yes
C7 C8 . 1.475(8) yes
C7 C9 . 1.538(7) yes
C4 C3 . 1.478(6) yes
C4 H41 . 1.008 no
C36 H361 . 0.968 no
C36 H362 . 0.971 no
C36 H363 . 0.964 no
C52 C53 . 1.335(8) yes
C52 C51 . 1.422(8) yes
C52 H521 . 0.940 no
C3 H31 . 0.970 no
C3 H32 . 0.959 no
C41 N5 . 1.177(6) yes
C53 C51 2_466 1.431(8) yes
C53 H531 . 0.922 no
C51 C50 . 1.358(14) yes
C10 H101 . 0.957 no
C10 H102 . 0.974 no
C10 H103 . 0.966 no
C8 H81 . 0.959 no
C8 H82 . 0.960 no
C8 H83 . 0.945 no
C9 H91 . 0.963 no
C9 H92 . 0.954 no
C9 H93 . 0.968 no
C50 H501 . 0.954 no
C50 H502 . 0.950 no
C50 H503 . 0.954 no
O5 H1 . 0.852 no
O5 H532 . 0.842 no
O4 H533 . 1.051 no
O4 H534 . 0.851 no
